data_1503311
loop_
_publ_author_name
'Qiu, Di'
'Mo, Fanyang'
'Zheng, Zhitong'
'Zhang, Yan'
'Wang, Jianbo'

_publ_section_title
;
 Gold(III)-catalyzed halogenation of aromatic boronates with
 N-halosuccinimides.
;
_journal_issue 23
_journal_name_full 'Organic letters'
_journal_page_first 5474
_journal_page_last 5477
_journal_paper_doi 10.1021/ol102350v
_journal_volume 12
_journal_year 2010
_chemical_formula_sum 'C12 H15 B Br2 O3'
_chemical_formula_weight 377.87
_chemical_name_systematic
; 
 ? 
;
_space_group_IT_number 14
_symmetry_cell_setting monoclinic
_symmetry_space_group_name_Hall '-P 2ybc'
_symmetry_space_group_name_H-M 'P 1 21/c 1'
_atom_sites_solution_hydrogens geom
_atom_sites_solution_primary direct
_atom_sites_solution_secondary difmap
_audit_creation_method SHELXL-97
_cell_angle_alpha 90.00
_cell_angle_beta 98.78(3)
_cell_angle_gamma 90.00
_cell_formula_units_Z 4
_cell_length_a 9.867(2)
_cell_length_b 11.972(2)
_cell_length_c 13.193(3)
_cell_measurement_reflns_used 12404
_cell_measurement_temperature 293(2)
_cell_measurement_theta_max 27.48
_cell_measurement_theta_min 2.09
_cell_volume 1540.2(5)
_computing_cell_refinement Rapid-AUTO
_computing_data_collection 'Rapid-AUTO (Rigaku,2000)'
_computing_data_reduction 'CrystalStructure (Rigaku/MSC,2000)'
_computing_molecular_graphics 'Siemens SHELXTL V4.2,(Sheldrick,1990)'
_computing_publication_material SHELXL-97,(Sheldrick,1997)
_computing_structure_refinement SHELXL-97,(Sheldrick,1997)
_computing_structure_solution SHELXS-97,(Sheldrick,1997)
_diffrn_ambient_temperature 293(2)
_diffrn_detector_area_resol_mean 10.00
_diffrn_measured_fraction_theta_full 0.995
_diffrn_measured_fraction_theta_max 0.995
_diffrn_measurement_device_type 'Rigaku RAXIS RAPID IP'
_diffrn_measurement_method \W
_diffrn_radiation_monochromator graphite
_diffrn_radiation_source 'fine-focus sealed tube'
_diffrn_radiation_type MoK\a
_diffrn_radiation_wavelength 0.71073
_diffrn_reflns_av_R_equivalents 0.0687
_diffrn_reflns_av_sigmaI/netI 0.2221
_diffrn_reflns_limit_h_max 12
_diffrn_reflns_limit_h_min -12
_diffrn_reflns_limit_k_max 15
_diffrn_reflns_limit_k_min -15
_diffrn_reflns_limit_l_max 16
_diffrn_reflns_limit_l_min -17
_diffrn_reflns_number 12404
_diffrn_reflns_theta_full 27.48
_diffrn_reflns_theta_max 27.48
_diffrn_reflns_theta_min 2.09
_diffrn_standards_decay_% 0
_diffrn_standards_interval_count 0
_diffrn_standards_interval_time 0
_diffrn_standards_number 0
_exptl_absorpt_coefficient_mu 5.259
_exptl_absorpt_correction_T_max 0.2275
_exptl_absorpt_correction_T_min 0.1785
_exptl_absorpt_correction_type empirical
_exptl_absorpt_process_details
; 
                                  HIGASHI, T. (1995). Abscor-Empirical 
                                  Absorption Correction based on Fourier 
                                  Series Approximation. 
                                  Rigaku Corporation,Tokyo,Japan. 
;
_exptl_crystal_density_diffrn 1.630
_exptl_crystal_density_method 'not measured'
_exptl_crystal_F_000 744
_exptl_crystal_size_max 0.50
_exptl_crystal_size_mid 0.50
_exptl_crystal_size_min 0.40
_refine_diff_density_max 0.511
_refine_diff_density_min -0.582
_refine_diff_density_rms 0.095
_refine_ls_extinction_coef 0.0015(4)
_refine_ls_extinction_expression Fc^*^=kFc[1+0.001xFc^2^\l^3^/sin(2\q)]^-1/4^
_refine_ls_extinction_method SHELXL
_refine_ls_goodness_of_fit_ref 1.008
_refine_ls_hydrogen_treatment none
_refine_ls_matrix_type full
_refine_ls_number_parameters 169
_refine_ls_number_reflns 3516
_refine_ls_number_restraints 0
_refine_ls_restrained_S_all 1.008
_refine_ls_R_factor_all 0.2306
_refine_ls_R_factor_gt 0.0618
_refine_ls_shift/su_max 0.001
_refine_ls_shift/su_mean 0.000
_refine_ls_structure_factor_coef Fsqd
_refine_ls_weighting_details 'calc w=1/[\s^2^(Fo^2^)+(0.0220P)^2^+0.0000P] where P=(Fo^2^+2Fc^2^)/3'
_refine_ls_weighting_scheme calc
_refine_ls_wR_factor_gt 0.1024
_refine_ls_wR_factor_ref 0.1193
_reflns_number_gt 1017
_reflns_number_total 3516
_reflns_threshold_expression >2sigma(I)
_cod_data_source_file ol102350v_si_003.cif
_cod_data_source_block a
_cod_depositor_comments
;
The following automatic conversions were performed:

'_exptl_absorpt_correction_type' value 'Empirical' changed to
'empirical' according to
/home/saulius/struct/CIF-dictionaries/cif_core.dic dictionary named
'cif_core.dic' version 2.4.2 from 2011-04-26.

Automatic conversion script
Id: cif_fix_values 1715 2011-07-08 13:25:40Z adriana 
;
_cod_original_sg_symbol_H-M P2(1)/c
_cod_database_code 1503311

loop_
_symmetry_equiv_pos_as_xyz
'x, y, z'
'-x, y+1/2, -z+1/2'
'-x, -y, -z'
'x, -y-1/2, z-1/2'

loop_
_atom_site_label
_atom_site_type_symbol
_atom_site_fract_x
_atom_site_fract_y
_atom_site_fract_z
_atom_site_U_iso_or_equiv
_atom_site_adp_type
_atom_site_occupancy
_atom_site_symmetry_multiplicity
_atom_site_calc_flag
_atom_site_refinement_flags
B1 B 0.1894(12) 0.4451(8) 0.2670(6) 0.047(3) Uani 1 1 d .
Br1 Br 0.34874(9) 0.53560(8) 0.08878(6) 0.0766(4) Uani 1 1 d .
Br2 Br 0.24152(10) 0.52651(8) 0.49805(6) 0.0908(4) Uani 1 1 d .
C1 C 0.2972(8) 0.5396(7) 0.2943(6) 0.051(2) Uani 1 1 d .
C2 C 0.3224(9) 0.5865(7) 0.3914(7) 0.067(3) Uani 1 1 d .
C3 C 0.4158(9) 0.6732(7) 0.4189(6) 0.071(3) Uani 1 1 d .
H3A H 0.4306 0.6994 0.4860 0.085 Uiso 1 1 calc R
C4 C 0.4865(9) 0.7201(6) 0.3465(7) 0.066(3) Uani 1 1 d .
H4 H 0.5484 0.7781 0.3637 0.079 Uiso 1 1 calc R
C5 C 0.4622(8) 0.6779(7) 0.2477(7) 0.055(2) Uani 1 1 d .
C6 C 0.3703(9) 0.5894(6) 0.2243(6) 0.055(2) Uani 1 1 d .
C7 C 0.0038(9) 0.3551(7) 0.2094(7) 0.056(2) Uani 1 1 d .
C8 C 0.1113(9) 0.2697(6) 0.2501(6) 0.056(2) Uani 1 1 d .
C9 C -0.0230(8) 0.3626(7) 0.0932(6) 0.098(4) Uani 1 1 d .
H9A H -0.0869 0.4219 0.0728 0.148 Uiso 1 1 calc R
H9B H -0.0605 0.2932 0.0653 0.148 Uiso 1 1 calc R
H9C H 0.0615 0.3776 0.0681 0.148 Uiso 1 1 calc R
C10 C -0.1242(9) 0.3409(7) 0.2493(7) 0.113(4) Uani 1 1 d .
H10A H -0.1084 0.3504 0.3224 0.170 Uiso 1 1 calc R
H10B H -0.1597 0.2673 0.2329 0.170 Uiso 1 1 calc R
H10C H -0.1893 0.3955 0.2190 0.170 Uiso 1 1 calc R
C11 C 0.1271(8) 0.1752(6) 0.1772(6) 0.076(3) Uani 1 1 d .
H11A H 0.1679 0.2029 0.1206 0.114 Uiso 1 1 calc R
H11B H 0.0386 0.1442 0.1522 0.114 Uiso 1 1 calc R
H11C H 0.1847 0.1185 0.2125 0.114 Uiso 1 1 calc R
C12 C 0.0970(9) 0.2255(7) 0.3569(6) 0.093(3) Uani 1 1 d .
H12A H 0.1732 0.1777 0.3811 0.140 Uiso 1 1 calc R
H12B H 0.0132 0.1839 0.3534 0.140 Uiso 1 1 calc R
H12C H 0.0956 0.2871 0.4033 0.140 Uiso 1 1 calc R
O1 O 0.0629(5) 0.4614(4) 0.2450(4) 0.0598(16) Uani 1 1 d .
O2 O 0.2361(5) 0.3379(4) 0.2630(3) 0.0459(14) Uani 1 1 d .
O3 O 0.5316(7) 0.7239(5) 0.1729(4) 0.091(2) Uani 1 1 d .
H3 H 0.5033 0.6955 0.1172 0.137 Uiso 1 1 calc R

loop_
_atom_site_aniso_label
_atom_site_aniso_U_11
_atom_site_aniso_U_22
_atom_site_aniso_U_33
_atom_site_aniso_U_23
_atom_site_aniso_U_13
_atom_site_aniso_U_12
B1 0.066(8) 0.037(6) 0.036(5) -0.012(5) 0.003(5) -0.019(7)
Br1 0.0933(8) 0.0851(7) 0.0535(5) -0.0011(6) 0.0182(5) -0.0302(7)
Br2 0.1200(9) 0.0983(8) 0.0627(6) -0.0068(7) 0.0413(6) -0.0139(8)
C1 0.063(6) 0.058(5) 0.033(4) 0.001(5) 0.015(4) 0.026(6)
C2 0.095(8) 0.037(5) 0.070(7) 0.010(5) 0.020(6) -0.004(6)
C3 0.088(8) 0.080(7) 0.046(6) 0.002(6) 0.010(5) 0.033(7)
C4 0.065(7) 0.050(6) 0.075(7) -0.022(6) -0.012(6) -0.021(5)
C5 0.047(7) 0.073(7) 0.048(5) 0.008(5) 0.014(5) 0.010(5)
C6 0.062(7) 0.035(5) 0.062(6) -0.019(5) -0.010(5) -0.020(5)
C7 0.028(5) 0.050(6) 0.096(7) -0.022(6) 0.031(5) -0.011(5)
C8 0.061(7) 0.042(5) 0.070(6) -0.009(5) 0.032(5) -0.026(6)
C9 0.093(9) 0.100(8) 0.091(8) -0.011(7) -0.021(6) -0.005(7)
C10 0.060(8) 0.094(8) 0.198(11) -0.053(8) 0.059(8) -0.025(7)
C11 0.077(7) 0.053(5) 0.103(7) -0.019(6) 0.030(6) -0.010(5)
C12 0.114(9) 0.100(7) 0.071(6) 0.019(6) 0.029(6) -0.045(7)
O1 0.024(3) 0.052(4) 0.102(4) -0.015(3) 0.006(3) -0.002(4)
O2 0.051(4) 0.031(3) 0.058(3) -0.003(3) 0.016(3) 0.001(3)
O3 0.103(6) 0.093(5) 0.075(4) -0.001(4) 0.006(4) -0.033(4)

loop_
_atom_type_symbol
_atom_type_description
_atom_type_scat_dispersion_real
_atom_type_scat_dispersion_imag
_atom_type_scat_source
C C 0.0033 0.0016 'International Tables Vol C Tables 4.2.6.8 and 6.1.1.4'
H H 0.0000 0.0000 'International Tables Vol C Tables 4.2.6.8 and 6.1.1.4'
B B 0.0013 0.0007 'International Tables Vol C Tables 4.2.6.8 and 6.1.1.4'
O O 0.0106 0.0060 'International Tables Vol C Tables 4.2.6.8 and 6.1.1.4'
Br Br -0.2901 2.4595 'International Tables Vol C Tables 4.2.6.8 and 6.1.1.4'

loop_
_geom_angle_atom_site_label_1
_geom_angle_atom_site_label_2
_geom_angle_atom_site_label_3
_geom_angle
O1 B1 O2 117.8(8)
O1 B1 C1 124.2(9)
O2 B1 C1 117.9(9)
C2 C1 C6 113.7(8)
C2 C1 B1 121.8(8)
C6 C1 B1 124.3(7)
C1 C2 C3 123.9(9)
C1 C2 Br2 120.3(7)
C3 C2 Br2 115.5(7)
C4 C3 C2 120.2(8)
C4 C3 H3A 119.9
C2 C3 H3A 119.9
C5 C4 C3 118.0(8)
C5 C4 H4 121.0
C3 C4 H4 121.0
C4 C5 O3 119.2(9)
C4 C5 C6 119.8(8)
O3 C5 C6 121.0(8)
C1 C6 C5 124.3(7)
C1 C6 Br1 119.3(6)
C5 C6 Br1 116.4(7)
O1 C7 C10 108.4(7)
O1 C7 C8 104.7(6)
C10 C7 C8 113.3(8)
O1 C7 C9 105.9(7)
C10 C7 C9 110.3(8)
C8 C7 C9 113.8(7)
O2 C8 C11 109.0(6)
O2 C8 C7 101.3(6)
C11 C8 C7 114.6(7)
O2 C8 C12 106.2(6)
C11 C8 C12 111.1(6)
C7 C8 C12 113.7(7)
C7 C9 H9A 109.5
C7 C9 H9B 109.5
H9A C9 H9B 109.5
C7 C9 H9C 109.5
H9A C9 H9C 109.5
H9B C9 H9C 109.5
C7 C10 H10A 109.5
C7 C10 H10B 109.5
H10A C10 H10B 109.5
C7 C10 H10C 109.5
H10A C10 H10C 109.5
H10B C10 H10C 109.5
C8 C11 H11A 109.5
C8 C11 H11B 109.5
H11A C11 H11B 109.5
C8 C11 H11C 109.5
H11A C11 H11C 109.5
H11B C11 H11C 109.5
C8 C12 H12A 109.5
C8 C12 H12B 109.5
H12A C12 H12B 109.5
C8 C12 H12C 109.5
H12A C12 H12C 109.5
H12B C12 H12C 109.5
B1 O1 C7 106.0(7)
B1 O2 C8 104.2(7)
C5 O3 H3 109.5

loop_
_geom_bond_atom_site_label_1
_geom_bond_atom_site_label_2
_geom_bond_distance
B1 O1 1.253(10)
B1 O2 1.367(10)
B1 C1 1.557(11)
Br1 C6 1.882(7)
Br2 C2 1.864(8)
C1 C2 1.386(9)
C1 C6 1.390(9)
C2 C3 1.399(10)
C3 C4 1.385(10)
C3 H3A 0.9300
C4 C5 1.384(9)
C4 H4 0.9300
C5 O3 1.396(8)
C5 C6 1.398(10)
C7 O1 1.448(8)
C7 C10 1.451(10)
C7 C8 1.511(10)
C7 C9 1.518(10)
C8 O2 1.466(8)
C8 C11 1.507(9)
C8 C12 1.533(9)
C9 H9A 0.9600
C9 H9B 0.9600
C9 H9C 0.9600
C10 H10A 0.9600
C10 H10B 0.9600
C10 H10C 0.9600
C11 H11A 0.9600
C11 H11B 0.9600
C11 H11C 0.9600
C12 H12A 0.9600
C12 H12B 0.9600
C12 H12C 0.9600
O3 H3 0.8200

loop_
_geom_torsion_atom_site_label_1
_geom_torsion_atom_site_label_2
_geom_torsion_atom_site_label_3
_geom_torsion_atom_site_label_4
_geom_torsion
O1 B1 C1 C2 80.7(10)
O2 B1 C1 C2 -101.9(9)
O1 B1 C1 C6 -95.2(10)
O2 B1 C1 C6 82.2(10)
C6 C1 C2 C3 -2.2(11)
B1 C1 C2 C3 -178.5(8)
C6 C1 C2 Br2 -176.7(6)
B1 C1 C2 Br2 7.0(10)
C1 C2 C3 C4 2.2(13)
Br2 C2 C3 C4 177.0(6)
C2 C3 C4 C5 -0.5(12)
C3 C4 C5 O3 179.8(7)
C3 C4 C5 C6 -1.0(12)
C2 C1 C6 C5 0.5(11)
B1 C1 C6 C5 176.8(8)
C2 C1 C6 Br1 179.8(5)
B1 C1 C6 Br1 -4.0(11)
C4 C5 C6 C1 1.0(12)
O3 C5 C6 C1 -179.8(7)
C4 C5 C6 Br1 -178.2(6)
O3 C5 C6 Br1 1.0(10)
O1 C7 C8 O2 -23.9(7)
C10 C7 C8 O2 -141.8(7)
C9 C7 C8 O2 91.2(7)
O1 C7 C8 C11 -141.1(7)
C10 C7 C8 C11 101.0(9)
C9 C7 C8 C11 -26.0(10)
O1 C7 C8 C12 89.5(7)
C10 C7 C8 C12 -28.4(10)
C9 C7 C8 C12 -155.3(7)
O2 B1 O1 C7 -6.3(10)
C1 B1 O1 C7 171.2(7)
C10 C7 O1 B1 140.4(8)
C8 C7 O1 B1 19.2(8)
C9 C7 O1 B1 -101.3(8)
O1 B1 O2 C8 -9.9(9)
C1 B1 O2 C8 172.5(6)
C11 C8 O2 B1 141.5(7)
C7 C8 O2 B1 20.3(7)
C12 C8 O2 B1 -98.7(7)

loop_
_cod_related_entry_id
_cod_related_entry_database
_cod_related_entry_code
1 ChemSpider 24746172
